data_7212156
loop_
_publ_author_name
'Wu, Biao'
'Liang, Jianjun'
'Zhao, Yuxin'
'Li, Minrui'
'Li, Shaoguang'
'Liu, Yanyan'
'Zhang, Yongping'
'Yang, Xiao-Juan'

_publ_section_title
;
 Sulfate encapsulation in three-fold interpenetrated metal--organic
 frameworks with bis(pyridylurea) ligands
;
_journal_issue 7
_journal_name_full CrystEngComm
_journal_page_first 2129
_journal_paper_doi 10.1039/b920777e
_journal_volume 12
_journal_year 2010
_chemical_formula_sum 'C36 H56 N12 O12 S Zn'
_chemical_formula_weight 946.36
_chemical_name_systematic
;
?
;
_space_group_IT_number 60
_symmetry_cell_setting orthorhombic
_symmetry_space_group_name_Hall '-P 2n 2ab'
_symmetry_space_group_name_H-M 'P b c n'
_atom_sites_solution_hydrogens geom
_atom_sites_solution_primary direct
_atom_sites_solution_secondary difmap
_audit_creation_method SHELXL-97
_cell_angle_alpha 90.00
_cell_angle_beta 90.00
_cell_angle_gamma 90.00
_cell_formula_units_Z 4
_cell_length_a 13.1181(14)
_cell_length_b 23.502(2)
_cell_length_c 14.1772(15)
_cell_measurement_temperature 293(2)
_cell_volume 4370.9(8)
_computing_cell_refinement 'Bruker SMART'
_computing_data_collection 'Bruker SMART APEX II'
_computing_data_reduction 'Bruker SAINT'
_computing_structure_refinement 'SHELXL-97 (Sheldrick, 1997)'
_computing_structure_solution 'SHELXS-97 (Sheldrick, 1990)'
_diffrn_ambient_temperature 293(2)
_diffrn_measured_fraction_theta_full 0.999
_diffrn_measured_fraction_theta_max 0.999
_diffrn_radiation_monochromator graphite
_diffrn_radiation_source 'fine-focus sealed tube'
_diffrn_radiation_type MoK\a
_diffrn_radiation_wavelength 0.71073
_diffrn_reflns_av_R_equivalents 0.0542
_diffrn_reflns_av_sigmaI/netI 0.0376
_diffrn_reflns_limit_h_max 15
_diffrn_reflns_limit_h_min -15
_diffrn_reflns_limit_k_max 28
_diffrn_reflns_limit_k_min -24
_diffrn_reflns_limit_l_max 14
_diffrn_reflns_limit_l_min -17
_diffrn_reflns_number 21885
_diffrn_reflns_theta_full 25.39
_diffrn_reflns_theta_max 25.39
_diffrn_reflns_theta_min 1.73
_exptl_absorpt_coefficient_mu 0.683
_exptl_absorpt_correction_T_max 0.8477
_exptl_absorpt_correction_T_min 0.8110
_exptl_absorpt_correction_type multi-scan
_exptl_absorpt_process_details SADABS
_exptl_crystal_colour colorless
_exptl_crystal_density_diffrn 1.438
_exptl_crystal_density_method 'not measured'
_exptl_crystal_description Block
_exptl_crystal_F_000 1992
_exptl_crystal_size_max 0.32
_exptl_crystal_size_mid 0.27
_exptl_crystal_size_min 0.25
_refine_diff_density_max 0.572
_refine_diff_density_min -0.489
_refine_diff_density_rms 0.079
_refine_ls_extinction_method none
_refine_ls_goodness_of_fit_ref 1.079
_refine_ls_hydrogen_treatment mixed
_refine_ls_matrix_type full
_refine_ls_number_parameters 344
_refine_ls_number_reflns 4024
_refine_ls_number_restraints 14
_refine_ls_restrained_S_all 1.085
_refine_ls_R_factor_all 0.0803
_refine_ls_R_factor_gt 0.0559
_refine_ls_shift/su_max 0.000
_refine_ls_shift/su_mean 0.000
_refine_ls_structure_factor_coef Fsqd
_refine_ls_weighting_details 'calc w=1/[\s^2^(Fo^2^)+(0.0960P)^2^+4.9643P] where P=(Fo^2^+2Fc^2^)/3'
_refine_ls_weighting_scheme calc
_refine_ls_wR_factor_gt 0.1672
_refine_ls_wR_factor_ref 0.1860
_reflns_number_gt 2845
_reflns_number_total 4024
_reflns_threshold_expression >2sigma(I)
_cod_data_source_file b920777e.txt
_cod_data_source_block ZnSO4L6
_cod_depositor_comments
;
The following automatic conversions were performed:

'_symmetry_cell_setting' value 'Orthorhombic' changed to
'orthorhombic' according to
/home/saulius/struct/CIF-dictionaries/cif_core.dic dictionary named
'cif_core.dic' version 2.4.2 from
2011-04-26.

'_exptl_absorpt_correction_type' value 'Multi-scan'
changed to 'multi-scan' according to
/home/saulius/struct/CIF-dictionaries/cif_core.dic dictionary named
'cif_core.dic' version 2.4.2 from 2011-04-26.

Automatic conversion script
Id: cif_fix_values 1891 2012-01-12 08:04:46Z andrius 
;
_cod_original_sg_symbol_H-M Pbcn
_cod_database_code 7212156

loop_
_symmetry_equiv_pos_as_xyz
'x, y, z'
'-x+1/2, -y+1/2, z+1/2'
'x+1/2, -y+1/2, -z'
'-x, y, -z+1/2'
'-x, -y, -z'
'x-1/2, y-1/2, -z-1/2'
'-x-1/2, y-1/2, z'
'x, -y, z-1/2'

loop_
_atom_site_label
_atom_site_type_symbol
_atom_site_fract_x
_atom_site_fract_y
_atom_site_fract_z
_atom_site_U_iso_or_equiv
_atom_site_adp_type
_atom_site_occupancy
_atom_site_symmetry_multiplicity
_atom_site_calc_flag
_atom_site_refinement_flags
_atom_site_disorder_assembly
_atom_site_disorder_group
Zn Zn 0.5000 0.14265(3) 0.2500 0.0352(2) Uani 1 2 d S . .
S S -0.5000 -0.36227(6) 0.2500 0.0475(4) Uani 1 2 d S . .
O1 O 0.3892(2) 0.14269(13) 0.1404(2) 0.0464(7) Uani 1 1 d D . .
H1B H 0.407(4) 0.152(2) 0.084(2) 0.080 Uiso 1 1 d D . .
H1C H 0.333(2) 0.126(2) 0.139(4) 0.080 Uiso 1 1 d D . .
O2 O 0.1325(2) -0.06790(12) 0.4393(2) 0.0568(8) Uani 1 1 d . . .
O3 O -0.6091(2) -0.16686(12) 0.4499(2) 0.0490(7) Uani 1 1 d . A .
O4 O -0.5000 -0.4212(2) 0.2500 0.125(3) Uani 1 2 d S . .
O5 O -0.4218(4) -0.3265(3) 0.2858(5) 0.0425(14) Uani 0.50 1 d P . .
O5A O -0.4527(10) -0.3416(5) 0.3355(8) 0.034(3) Uani 0.25 1 d P . .
O6 O -0.5854(6) -0.3614(3) 0.3291(7) 0.144(3) Uani 0.75 1 d P . .
O7 O -0.7103(3) -0.4076(2) 0.1174(3) 0.0753(11) Uani 1 1 d D . .
H702 H -0.691(4) -0.419(2) 0.063(2) 0.080 Uiso 1 1 d D . .
H701 H -0.668(4) -0.3823(19) 0.138(4) 0.080 Uiso 1 1 d D . .
N1 N 0.4198(2) 0.07258(14) 0.3260(2) 0.0401(8) Uani 1 1 d . . .
N2 N 0.1654(2) 0.01601(14) 0.3625(3) 0.0474(9) Uani 1 1 d . . .
H2 H 0.1366 0.0448 0.3361 0.057 Uiso 1 1 calc R . .
N3 N 0.0024(2) -0.01537(15) 0.3821(3) 0.0516(9) Uani 1 1 d . A .
H3 H -0.0150 0.0159 0.3550 0.062 Uiso 1 1 calc R . .
N4 N -0.4887(2) -0.22428(15) 0.3874(3) 0.0474(9) Uani 1 1 d . A .
H4 H -0.4755 -0.2563 0.3606 0.057 Uiso 1 1 calc R . .
N5 N -0.6548(2) -0.25033(14) 0.3760(3) 0.0494(10) Uani 1 1 d . A .
H5 H -0.6303 -0.2812 0.3528 0.059 Uiso 1 1 calc R . .
N6 N -0.9164(2) -0.28978(13) 0.3239(2) 0.0374(7) Uani 1 1 d . . .
C1 C 0.3198(3) 0.06492(16) 0.3285(3) 0.0390(9) Uani 1 1 d . . .
H1A H 0.2787 0.0937 0.3044 0.047 Uiso 1 1 calc R . .
C2 C 0.2718(3) 0.01651(16) 0.3649(3) 0.0392(9) Uani 1 1 d . . .
C3 C 0.3333(3) -0.02653(19) 0.3984(3) 0.0517(11) Uani 1 1 d . . .
H3A H 0.3052 -0.0602 0.4210 0.062 Uiso 1 1 calc R . .
C4 C 0.4365(3) -0.01864(19) 0.3976(3) 0.0549(12) Uani 1 1 d . . .
H4A H 0.4790 -0.0469 0.4211 0.066 Uiso 1 1 calc R . .
C5 C 0.4779(3) 0.03049(19) 0.3627(3) 0.0510(11) Uani 1 1 d . . .
H5A H 0.5483 0.0351 0.3642 0.061 Uiso 1 1 calc R . .
C6 C 0.1011(3) -0.02550(17) 0.3978(3) 0.0443(10) Uani 1 1 d . . .
C7 C -0.0776(4) -0.0558(2) 0.4096(4) 0.0642(14) Uani 1 1 d D . .
C8 C -0.1012(5) -0.0971(3) 0.3334(5) 0.061(2) Uani 0.719(10) 1 d PD A 1
C9 C -0.1924(6) -0.1370(4) 0.3568(7) 0.069(2) Uani 0.719(10) 1 d PD A 1
C10 C -0.2929(6) -0.1038(4) 0.3549(7) 0.076(3) Uani 0.719(10) 1 d PD A 1
C11 C -0.3870(5) -0.1437(3) 0.3317(5) 0.063(2) Uani 0.719(10) 1 d PD A 1
C8A C -0.1574(16) -0.0560(12) 0.340(2) 0.24(3) Uani 0.281(10) 1 d PD A 2
C9A C -0.246(2) -0.0943(10) 0.372(3) 0.143(16) Uani 0.281(10) 1 d PD A 2
C10A C -0.221(2) -0.1589(10) 0.366(4) 0.24(4) Uani 0.281(10) 1 d PD A 2
C11A C -0.3101(12) -0.2041(10) 0.359(2) 0.112(11) Uani 0.281(10) 1 d PD A 2
C12 C -0.4050(3) -0.1856(2) 0.4101(4) 0.0562(12) Uani 1 1 d D . .
C13 C -0.5845(3) -0.21094(17) 0.4073(3) 0.0394(9) Uani 1 1 d . . .
C14 C -0.7606(3) -0.24602(16) 0.3776(3) 0.0382(9) Uani 1 1 d . . .
C15 C -0.8165(3) -0.20462(17) 0.4248(3) 0.0484(10) Uani 1 1 d . A .
H15 H -0.7840 -0.1761 0.4590 0.058 Uiso 1 1 calc R . .
C16 C -0.9211(3) -0.20695(18) 0.4197(3) 0.0506(11) Uani 1 1 d . . .
H16 H -0.9600 -0.1794 0.4502 0.061 Uiso 1 1 calc R A .
C17 C -0.9687(3) -0.24930(17) 0.3703(3) 0.0436(10) Uani 1 1 d . A .
H17 H -1.0396 -0.2501 0.3687 0.052 Uiso 1 1 calc R . .
C18 C -0.8146(3) -0.28654(16) 0.3264(3) 0.0391(9) Uani 1 1 d . A .
H18 H -0.7777 -0.3131 0.2918 0.047 Uiso 1 1 calc R . .

loop_
_atom_site_aniso_label
_atom_site_aniso_U_11
_atom_site_aniso_U_22
_atom_site_aniso_U_33
_atom_site_aniso_U_23
_atom_site_aniso_U_13
_atom_site_aniso_U_12
Zn 0.0218(3) 0.0386(4) 0.0451(4) 0.000 -0.0001(2) 0.000
S 0.0427(9) 0.0309(8) 0.0690(11) 0.000 -0.0033(7) 0.000
O1 0.0325(15) 0.061(2) 0.0458(16) 0.0079(15) -0.0078(13) -0.0109(13)
O2 0.0599(19) 0.0403(17) 0.070(2) 0.0165(16) -0.0058(16) -0.0058(14)
O3 0.0454(16) 0.0431(16) 0.0586(18) -0.0176(15) -0.0019(14) -0.0051(13)
O4 0.243(10) 0.033(3) 0.098(5) 0.000 -0.023(5) 0.000
O5 0.034(3) 0.032(3) 0.062(4) -0.010(3) -0.001(3) -0.009(2)
O5A 0.047(7) 0.024(6) 0.031(6) -0.013(5) -0.014(5) 0.012(5)
O6 0.114(6) 0.098(5) 0.220(9) -0.023(5) 0.065(6) -0.012(4)
O7 0.045(2) 0.120(3) 0.060(2) -0.014(2) 0.0004(17) 0.017(2)
N1 0.0347(17) 0.0384(18) 0.0473(18) 0.0074(15) -0.0024(14) 0.0011(14)
N2 0.0351(18) 0.0387(19) 0.069(2) 0.0183(17) -0.0006(17) -0.0045(14)
N3 0.0398(19) 0.042(2) 0.073(2) 0.0122(18) -0.0045(18) -0.0112(16)
N4 0.0292(18) 0.046(2) 0.067(2) -0.0135(18) 0.0002(16) -0.0089(15)
N5 0.0266(17) 0.0374(19) 0.084(3) -0.0239(18) 0.0013(17) -0.0030(14)
N6 0.0251(16) 0.0377(18) 0.0494(18) -0.0014(15) -0.0021(14) -0.0008(13)
C1 0.0322(19) 0.036(2) 0.049(2) 0.0055(18) -0.0020(17) 0.0036(16)
C2 0.041(2) 0.035(2) 0.042(2) 0.0047(17) -0.0027(17) 0.0008(17)
C3 0.051(3) 0.041(2) 0.063(3) 0.013(2) -0.002(2) 0.001(2)
C4 0.048(3) 0.045(3) 0.072(3) 0.018(2) -0.005(2) 0.011(2)
C5 0.038(2) 0.054(3) 0.060(3) 0.011(2) -0.006(2) 0.007(2)
C6 0.051(2) 0.035(2) 0.046(2) 0.0007(19) -0.0039(19) -0.0082(19)
C7 0.062(3) 0.058(3) 0.074(3) 0.008(3) -0.001(3) -0.030(2)
C8 0.048(4) 0.068(5) 0.067(4) 0.007(4) 0.000(3) -0.015(3)
C9 0.051(5) 0.055(6) 0.102(6) 0.006(4) 0.003(4) -0.018(4)
C10 0.058(5) 0.061(6) 0.110(7) 0.012(5) -0.017(5) -0.031(4)
C11 0.050(4) 0.070(5) 0.070(5) 0.007(4) -0.017(3) -0.024(3)
C8A 0.052(14) 0.13(2) 0.55(8) 0.23(4) -0.11(3) -0.074(16)
C9A 0.08(2) 0.08(2) 0.27(4) 0.02(2) -0.01(2) -0.086(19)
C10A 0.09(2) 0.051(17) 0.58(10) 0.06(3) 0.15(4) -0.015(14)
C11A 0.035(10) 0.12(2) 0.19(3) -0.065(19) 0.000(13) -0.020(11)
C12 0.036(2) 0.059(3) 0.074(3) -0.004(2) -0.005(2) -0.020(2)
C13 0.035(2) 0.039(2) 0.043(2) -0.0022(19) -0.0028(17) -0.0058(17)
C14 0.0308(19) 0.031(2) 0.053(2) -0.0015(18) -0.0004(17) -0.0022(15)
C15 0.040(2) 0.038(2) 0.068(3) -0.013(2) 0.000(2) -0.0039(18)
C16 0.038(2) 0.043(2) 0.071(3) -0.011(2) 0.007(2) 0.0091(18)
C17 0.0271(18) 0.040(2) 0.064(3) -0.003(2) 0.0016(18) 0.0035(17)
C18 0.0303(19) 0.036(2) 0.051(2) -0.0038(18) 0.0008(17) 0.0022(16)

loop_
_atom_type_symbol
_atom_type_description
_atom_type_scat_dispersion_real
_atom_type_scat_dispersion_imag
_atom_type_scat_source
C C 0.0033 0.0016 'International Tables Vol C Tables 4.2.6.8 and 6.1.1.4'
H H 0.0000 0.0000 'International Tables Vol C Tables 4.2.6.8 and 6.1.1.4'
N N 0.0061 0.0033 'International Tables Vol C Tables 4.2.6.8 and 6.1.1.4'
O O 0.0106 0.0060 'International Tables Vol C Tables 4.2.6.8 and 6.1.1.4'
S S 0.1246 0.1234 'International Tables Vol C Tables 4.2.6.8 and 6.1.1.4'
Zn Zn 0.2839 1.4301 'International Tables Vol C Tables 4.2.6.8 and 6.1.1.4'

loop_
_geom_angle_atom_site_label_1
_geom_angle_atom_site_label_2
_geom_angle_atom_site_label_3
_geom_angle
_geom_angle_site_symmetry_1
_geom_angle_site_symmetry_3
O1 Zn O1 179.94(18) . 4_655
O1 Zn N6 90.38(12) . 7_565
O1 Zn N6 89.57(11) 4_655 7_565
O1 Zn N6 89.57(11) . 6_766
O1 Zn N6 90.38(12) 4_655 6_766
N6 Zn N6 87.37(16) 7_565 6_766
O1 Zn N1 91.75(11) . .
O1 Zn N1 88.29(12) 4_655 .
N6 Zn N1 93.88(12) 7_565 .
N6 Zn N1 178.17(11) 6_766 .
O1 Zn N1 88.29(12) . 4_655
O1 Zn N1 91.75(11) 4_655 4_655
N6 Zn N1 178.17(11) 7_565 4_655
N6 Zn N1 93.88(12) 6_766 4_655
N1 Zn N1 84.90(17) . 4_655
O4 S O5 126.3(3) . .
O4 S O5 126.3(3) . 4_455
O5 S O5 107.4(5) . 4_455
O4 S O5A 109.7(5) . .
O5 S O5A 36.0(5) . .
O5 S O5A 114.2(5) 4_455 .
O4 S O5A 109.7(5) . 4_455
O5 S O5A 114.2(5) . 4_455
O5 S O5A 36.0(5) 4_455 4_455
O5A S O5A 140.7(9) . 4_455
O4 S O6 90.8(2) . .
O5 S O6 104.4(4) . .
O5 S O6 74.6(4) 4_455 .
O5A S O6 72.9(6) . .
O5A S O6 106.6(7) 4_455 .
O4 S O6 90.8(2) . 4_455
O5 S O6 74.6(4) . 4_455
O5 S O6 104.4(4) 4_455 4_455
O5A S O6 106.6(7) . 4_455
O5A S O6 72.9(6) 4_455 4_455
O6 S O6 178.4(5) . 4_455
Zn O1 H1B 119(4) . .
Zn O1 H1C 128(4) . .
H1B O1 H1C 110(5) . .
O5A O5 S 73.5(8) . .
O5 O5A S 70.4(8) . .
O5 O5A O6 120.3(11) . .
S O5A O6 57.1(5) . .
S O6 O5A 50.0(4) . .
H702 O7 H701 110(6) . .
C1 N1 C5 116.7(3) . .
C1 N1 Zn 125.5(3) . .
C5 N1 Zn 117.3(3) . .
C6 N2 C2 127.4(3) . .
C6 N2 H2 116.3 . .
C2 N2 H2 116.3 . .
C6 N3 C7 122.2(4) . .
C6 N3 H3 118.9 . .
C7 N3 H3 118.9 . .
C13 N4 C12 121.2(4) . .
C13 N4 H4 119.4 . .
C12 N4 H4 119.4 . .
C13 N5 C14 127.7(3) . .
C13 N5 H5 116.1 . .
C14 N5 H5 116.1 . .
C18 N6 C17 117.1(3) . .
C18 N6 Zn 123.5(3) . 6_456
C17 N6 Zn 119.4(2) . 6_456
N1 C1 C2 124.5(4) . .
N1 C1 H1A 117.7 . .
C2 C1 H1A 117.7 . .
C3 C2 N2 126.0(4) . .
C3 C2 C1 117.4(4) . .
N2 C2 C1 116.6(3) . .
C4 C3 C2 118.6(4) . .
C4 C3 H3A 120.7 . .
C2 C3 H3A 120.7 . .
C3 C4 C5 120.7(4) . .
C3 C4 H4A 119.6 . .
C5 C4 H4A 119.6 . .
N1 C5 C4 122.1(4) . .
N1 C5 H5A 118.9 . .
C4 C5 H5A 118.9 . .
O2 C6 N3 123.4(4) . .
O2 C6 N2 122.7(4) . .
N3 C6 N2 113.9(4) . .
C8A C7 N3 109.8(8) . .
C8A C7 C8 49.1(15) . .
N3 C7 C8 112.3(4) . .
C7 C8 C9 113.5(6) . .
C10 C9 C8 110.6(8) . .
C9 C10 C11 111.9(7) . .
C12 C11 C10 110.8(6) . .
C7 C8A C9A 110(2) . .
C8A C9A C10A 113(2) . .
C9A C10A C11A 120(2) . .
C12 C11A C10A 112.8(17) . .
N4 C12 C11 111.2(4) . .
N4 C12 C11A 109.6(8) . .
C11 C12 C11A 72.7(12) . .
O3 C13 N4 123.1(4) . .
O3 C13 N5 122.9(4) . .
N4 C13 N5 114.0(4) . .
C15 C14 C18 117.5(4) . .
C15 C14 N5 125.8(4) . .
C18 C14 N5 116.7(3) . .
C16 C15 C14 118.2(4) . .
C16 C15 H15 120.9 . .
C14 C15 H15 120.9 . .
C17 C16 C15 120.7(4) . .
C17 C16 H16 119.6 . .
C15 C16 H16 119.6 . .
N6 C17 C16 122.2(4) . .
N6 C17 H17 118.9 . .
C16 C17 H17 118.9 . .
N6 C18 C14 124.1(4) . .
N6 C18 H18 117.9 . .
C14 C18 H18 117.9 . .

loop_
_geom_bond_atom_site_label_1
_geom_bond_atom_site_label_2
_geom_bond_distance
_geom_bond_site_symmetry_2
Zn O1 2.127(3) .
Zn O1 2.127(3) 4_655
Zn N6 2.196(3) 7_565
Zn N6 2.196(3) 6_766
Zn N1 2.232(3) .
Zn N1 2.232(3) 4_655
S O4 1.386(6) .
S O5 1.421(6) .
S O5 1.421(6) 4_455
S O5A 1.446(10) .
S O5A 1.446(10) 4_455
S O6 1.585(8) .
S O6 1.585(8) 4_455
O1 H1B 0.86(2) .
O1 H1C 0.84(2) .
O2 C6 1.229(5) .
O3 C13 1.242(5) .
O5 O5A 0.887(12) .
O5A O6 1.803(15) .
O7 H702 0.86(2) .
O7 H701 0.87(2) .
N1 C1 1.324(5) .
N1 C5 1.353(5) .
N2 C6 1.384(5) .
N2 C2 1.396(5) .
N2 H2 0.8600 .
N3 C6 1.335(5) .
N3 C7 1.467(5) .
N3 H3 0.8600 .
N4 C13 1.326(5) .
N4 C12 1.462(5) .
N4 H4 0.8600 .
N5 C13 1.379(5) .
N5 C14 1.392(5) .
N5 H5 0.8600 .
N6 C18 1.337(5) .
N6 C17 1.345(5) .
N6 Zn 2.196(3) 6_456
C1 C2 1.399(5) .
C1 H1A 0.9300 .
C2 C3 1.379(5) .
C3 C4 1.366(6) .
C3 H3A 0.9300 .
C4 C5 1.369(6) .
C4 H4A 0.9300 .
C5 H5A 0.9300 .
C7 C8A 1.442(18) .
C7 C8 1.485(8) .
C8 C9 1.556(10) .
C9 C10 1.531(11) .
C10 C11 1.584(9) .
C11 C12 1.504(8) .
C8A C9A 1.541(17) .
C9A C10A 1.558(19) .
C10A C11A 1.585(18) .
C11A C12 1.505(15) .
C14 C15 1.390(6) .
C14 C18 1.391(5) .
C15 C16 1.376(6) .
C15 H15 0.9300 .
C16 C17 1.368(6) .
C16 H16 0.9300 .
C17 H17 0.9300 .
C18 H18 0.9300 .

loop_
_geom_hbond_atom_site_label_D
_geom_hbond_atom_site_label_H
_geom_hbond_atom_site_label_A
_geom_hbond_distance_DH
_geom_hbond_distance_HA
_geom_hbond_distance_DA
_geom_hbond_angle_DHA
_geom_hbond_site_symmetry_A
N4 H4 O5 0.86 2.08 2.934(7) 170.0 .
N5 H5 O6 0.86 2.00 2.843(7) 165.7 .
C3 H3A O2 0.93 2.29 2.868(6) 119.9 .
C15 H15 O3 0.93 2.31 2.883(5) 119.6 .
O1 H1C O7 0.84(2) 1.82(2) 2.649(4) 171(6) 7_565
N2 H2 O4 0.86 2.31 3.070(4) 147.4 6_666
N2 H2 O6 0.86 2.31 3.104(7) 153.9 7_565
N3 H3 O4 0.86 2.11 2.899(5) 152.9 6_666
O1 H1B O3 0.86(2) 1.95(3) 2.760(4) 157(5) 8_655
N2 H2 O4 0.86 2.31 3.070(4) 147.4 6_666
N3 H3 O4 0.86 2.11 2.899(5) 152.9 6_666
N5 H5 O5 0.86 2.34 3.078(8) 144.7 4_455
O7 H702 O2 0.86(2) 1.93(2) 2.782(5) 169(5) 2_444

loop_
_geom_torsion_atom_site_label_1
_geom_torsion_atom_site_label_2
_geom_torsion_atom_site_label_3
_geom_torsion_atom_site_label_4
_geom_torsion
_geom_torsion_site_symmetry_1
O4 S O5 O5A -72.5(9) .
O5 S O5 O5A 107.5(9) 4_455
O5A S O5 O5A 145.4(9) 4_455
O6 S O5 O5A 29.4(9) .
O6 S O5 O5A -151.9(9) 4_455
S O5 O5A O6 -29.0(8) .
O4 S O5A O5 125.3(7) .
O5 S O5A O5 -86.4(10) 4_455
O5A S O5A O5 -54.7(7) 4_455
O6 S O5A O5 -150.1(9) .
O6 S O5A O5 28.3(9) 4_455
O4 S O5A O6 -84.5(4) .
O5 S O5A O6 150.1(9) .
O5 S O5A O6 63.7(5) 4_455
O5A S O5A O6 95.5(4) 4_455
O6 S O5A O6 178.5(5) 4_455
O4 S O6 O5A 110.4(5) .
O5 S O6 O5A -17.6(5) .
O5 S O6 O5A -122.0(6) 4_455
O5A S O6 O5A -138.8(9) 4_455
O6 S O6 O5A -69.6(5) 4_455
O5 O5A O6 S 32.9(10) .
O1 Zn N1 C1 -34.0(3) .
O1 Zn N1 C1 146.0(3) 4_655
N6 Zn N1 C1 56.5(3) 7_565
N6 Zn N1 C1 -170(4) 6_766
N1 Zn N1 C1 -122.1(4) 4_655
O1 Zn N1 C5 137.3(3) .
O1 Zn N1 C5 -42.8(3) 4_655
N6 Zn N1 C5 -132.2(3) 7_565
N6 Zn N1 C5 1(4) 6_766
N1 Zn N1 C5 49.1(3) 4_655
C5 N1 C1 C2 -0.9(6) .
Zn N1 C1 C2 170.4(3) .
C6 N2 C2 C3 4.1(7) .
C6 N2 C2 C1 -176.9(4) .
N1 C1 C2 C3 -1.5(6) .
N1 C1 C2 N2 179.4(4) .
N2 C2 C3 C4 -178.5(4) .
C1 C2 C3 C4 2.5(6) .
C2 C3 C4 C5 -1.3(7) .
C1 N1 C5 C4 2.3(6) .
Zn N1 C5 C4 -169.7(4) .
C3 C4 C5 N1 -1.3(8) .
C7 N3 C6 O2 -3.0(7) .
C7 N3 C6 N2 176.7(4) .
C2 N2 C6 O2 2.1(7) .
C2 N2 C6 N3 -177.6(4) .
C6 N3 C7 C8A -143.2(18) .
C6 N3 C7 C8 -90.3(6) .
C8A C7 C8 C9 -77.2(13) .
N3 C7 C8 C9 -174.7(6) .
C7 C8 C9 C10 70.9(9) .
C8 C9 C10 C11 153.9(7) .
C9 C10 C11 C12 66.7(9) .
N3 C7 C8A C9A -174.9(19) .
C8 C7 C8A C9A 82(2) .
C7 C8A C9A C10A -73(4) .
C8A C9A C10A C11A -157(4) .
C9A C10A C11A C12 -32(5) .
C13 N4 C12 C11 -87.4(6) .
C13 N4 C12 C11A -165.8(13) .
C10 C11 C12 N4 -177.4(5) .
C10 C11 C12 C11A -72.6(10) .
C10A C11A C12 N4 171(3) .
C10A C11A C12 C11 64(3) .
C12 N4 C13 O3 -3.6(7) .
C12 N4 C13 N5 176.2(4) .
C14 N5 C13 O3 6.6(7) .
C14 N5 C13 N4 -173.2(4) .
C13 N5 C14 C15 -10.9(7) .
C13 N5 C14 C18 168.5(4) .
C18 C14 C15 C16 1.3(6) .
N5 C14 C15 C16 -179.4(4) .
C14 C15 C16 C17 0.7(7) .
C18 N6 C17 C16 -1.2(6) .
Zn N6 C17 C16 178.3(3) 6_456
C15 C16 C17 N6 -0.9(7) .
C17 N6 C18 C14 3.4(6) .
Zn N6 C18 C14 -176.0(3) 6_456
C15 C14 C18 N6 -3.6(6) .
N5 C14 C18 N6 177.1(4) .
